data_7003770
loop_
_publ_author_name
'Charmant, Jonathan P. H.'
'Haddow, Mairi F.'
'Mistry, Rakesh'
'Norman, Nicholas C.'
'Orpen, A. Guy'
'Pringle, Paul G.'

_publ_section_title
;
 A simple entry into nido-C2B10 clusters: HCl promoted cleavage of the
 C--C bond in ortho-carboranyl diphosphines
;
_journal_issue 11
_journal_name_full 'Dalton Transactions'
_journal_page_first 1409
_journal_page_last 1411
_journal_paper_doi 10.1039/b719404h
_journal_year 2008
_chemical_formula_moiety 'C22 H50 B10 P2'
_chemical_formula_sum 'C22 H50 B10 P2'
_chemical_formula_weight 484.66
_space_group_IT_number 14
_symmetry_cell_setting monoclinic
_symmetry_space_group_name_Hall '-P 2ybc'
_symmetry_space_group_name_H-M 'P 1 21/c 1'
_atom_sites_solution_hydrogens geom
_atom_sites_solution_primary direct
_atom_sites_solution_secondary difmap
_audit_creation_method SHELXL-97
_cell_angle_alpha 90.00
_cell_angle_beta 106.23(3)
_cell_angle_gamma 90.00
_cell_formula_units_Z 4
_cell_length_a 9.936(2)
_cell_length_b 17.900(4)
_cell_length_c 16.742(3)
_cell_measurement_reflns_used 13943
_cell_measurement_temperature 100(2)
_cell_measurement_theta_max 27.48
_cell_measurement_theta_min 2.28
_cell_volume 2859.0(11)
_computing_cell_refinement 'SMART v5.628 (Bruker-AXS, 1997-2002)'
_computing_data_collection 'SMART v5.628 (Bruker-AXS, 1997-2002)'
_computing_data_reduction
;
SAINT v7.06A (Bruker-AXS, 1997-2003) & SHELXTL v6.14 (Bruker-AXS, 2003)
;
_computing_molecular_graphics 'Bruker SHELXTL V6.14 (Bruker AXS, 2003)'
_computing_publication_material 'Bruker SHELXTL V6.14 (Bruker AXS, 2003)'
_computing_structure_refinement 'SHELXL V6.12 (Bruker 2001)'
_computing_structure_solution 'SHELXS V6.12 (Bruker 2001)'
_diffrn_ambient_temperature 100
_diffrn_detector 'CCD plate'
_diffrn_detector_area_resol_mean 8.366
_diffrn_detector_type 'Bruker-AXS SMART APEX'
_diffrn_measured_fraction_theta_full 1.000
_diffrn_measured_fraction_theta_max 1.000
_diffrn_measurement_details 'frames, 0.3\% width'
_diffrn_measurement_device 'three-circle diffractometer'
_diffrn_measurement_device_type 'Bruker-AXS D8'
_diffrn_measurement_method '\w scans'
_diffrn_measurement_specimen_support 'glass fibre'
_diffrn_radiation_collimation monocap
_diffrn_radiation_monochromator graphite
_diffrn_radiation_probe x-ray
_diffrn_radiation_type 'Mo K\a'
_diffrn_radiation_wavelength 0.71074
_diffrn_reflns_av_R_equivalents 0.0384
_diffrn_reflns_av_sigmaI/netI 0.0293
_diffrn_reflns_limit_h_max 12
_diffrn_reflns_limit_h_min -12
_diffrn_reflns_limit_k_max 23
_diffrn_reflns_limit_k_min -23
_diffrn_reflns_limit_l_max 21
_diffrn_reflns_limit_l_min -21
_diffrn_reflns_number 31046
_diffrn_reflns_theta_full 27.48
_diffrn_reflns_theta_max 27.48
_diffrn_reflns_theta_min 2.13
_diffrn_source 'sealed X-ray tube'
_diffrn_source_current 40
_diffrn_source_power 2
_diffrn_source_target Mo
_diffrn_source_voltage 50
_diffrn_standards_decay_% 0
_exptl_absorpt_coefficient_mu 0.164
_exptl_absorpt_correction_T_max 0.97
_exptl_absorpt_correction_T_min 0.83
_exptl_absorpt_correction_type multi-scan
_exptl_absorpt_process_details 'SADABS V2.10 (Bruker AXS 2003)'
_exptl_crystal_colour 'pale yellow'
_exptl_crystal_density_diffrn 1.126
_exptl_crystal_density_method none
_exptl_crystal_description block
_exptl_crystal_F_000 1048
_exptl_crystal_size_max 0.34
_exptl_crystal_size_mid 0.22
_exptl_crystal_size_min 0.18
_refine_diff_density_max 0.484
_refine_diff_density_min -0.245
_refine_diff_density_rms 0.059
_refine_ls_extinction_method none
_refine_ls_goodness_of_fit_ref 1.300
_refine_ls_hydrogen_treatment constr
_refine_ls_matrix_type full
_refine_ls_number_parameters 323
_refine_ls_number_reflns 6552
_refine_ls_number_restraints 0
_refine_ls_restrained_S_all 1.300
_refine_ls_R_factor_all 0.0391
_refine_ls_R_factor_gt 0.0349
_refine_ls_shift/su_max 0.001
_refine_ls_shift/su_mean 0.000
_refine_ls_structure_factor_coef Fsqd
_refine_ls_weighting_details 'calc w=1/[\s^2^(Fo^2^)+(0.0589P)^2^+0.1854P] where P=(Fo^2^+2Fc^2^)/3'
_refine_ls_weighting_scheme calc
_refine_ls_wR_factor_gt 0.1052
_refine_ls_wR_factor_ref 0.1085
_reflns_number_gt 5875
_reflns_number_total 6552
_reflns_threshold_expression >2\s(I)
_cod_data_source_file b719404h.txt
_cod_data_source_block 4
_cod_depositor_comments
;
The following automatic conversions were performed:
'_symmetry_cell_setting' value 'Monoclinic' changed to 'monoclinic'
according to '/home/saulius/struct/CIF-dictionaries/cif_core.dic'
dictionary named 'cif_core.dic' version 2.4.1 from
2010-06-29.

'_diffrn_radiation_probe' value 'X-ray' changed to 'x-ray'
according to '/home/saulius/struct/CIF-dictionaries/cif_core.dic'
dictionary named 'cif_core.dic' version 2.4.1 from 2010-06-29.

Automatic conversion script
Id: cif_fix_enum 1527 2010-12-29 10:47:43Z saulius 
;
_cod_original_cell_volume 2859.0(10)
_cod_original_sg_symbol_H-M 'P 21/c'
_cod_database_code 7003770

loop_
_symmetry_equiv_pos_as_xyz
'x, y, z'
'-x, y+1/2, -z+1/2'
'-x, -y, -z'
'x, -y-1/2, z-1/2'

loop_
_atom_site_label
_atom_site_type_symbol
_atom_site_fract_x
_atom_site_fract_y
_atom_site_fract_z
_atom_site_U_iso_or_equiv
_atom_site_adp_type
_atom_site_occupancy
_atom_site_symmetry_multiplicity
_atom_site_calc_flag
_atom_site_refinement_flags
_atom_site_disorder_assembly
_atom_site_disorder_group
P1 P 0.82880(3) 0.164941(15) 0.128505(17) 0.01072(9) Uani 1 1 d . . .
P2 P 1.07108(3) 0.204022(15) 0.302006(17) 0.01100(9) Uani 1 1 d . . .
B1 B 0.66810(13) 0.07970(7) 0.24581(8) 0.0142(2) Uani 1 1 d . . .
H1 H 0.5594 0.0939 0.2075 0.017 Uiso 1 1 calc R . .
B2 B 0.77282(14) 0.01419(7) 0.21211(8) 0.0146(2) Uani 1 1 d . . .
H2 H 0.7339 -0.0152 0.1509 0.018 Uiso 1 1 calc R . .
B3 B 0.70751(14) -0.00757(7) 0.29726(8) 0.0173(3) Uani 1 1 d . . .
H3 H 0.6254 -0.0513 0.2933 0.021 Uiso 1 1 calc R . .
B4 B 0.71261(13) 0.07654(7) 0.35564(8) 0.0158(3) Uani 1 1 d . . .
H4 H 0.6338 0.0893 0.3902 0.019 Uiso 1 1 calc R . .
B5 B 0.78266(13) 0.14806(7) 0.30546(8) 0.0131(2) Uani 1 1 d . . .
H5 H 0.7516 0.2082 0.3059 0.016 Uiso 1 1 calc R . .
B6 B 0.95086(13) 0.04247(7) 0.25152(8) 0.0131(2) Uani 1 1 d . . .
H6 H 1.0298 0.0332 0.2161 0.016 Uiso 1 1 calc R . .
B7 B 0.88394(14) -0.03128(7) 0.30013(8) 0.0162(3) Uani 1 1 d . . .
H7 H 0.9189 -0.0905 0.2974 0.019 Uiso 1 1 calc R . .
B8 B 0.84429(14) 0.00623(7) 0.38956(8) 0.0162(3) Uani 1 1 d . . .
H8 H 0.8516 -0.0284 0.4463 0.019 Uiso 1 1 calc R . .
B9 B 0.89086(13) 0.10181(7) 0.39555(8) 0.0138(2) Uani 1 1 d . . .
H9 H 0.9297 0.1310 0.4569 0.017 Uiso 1 1 calc R . .
B10 B 0.99544(13) 0.03648(7) 0.36208(8) 0.0137(2) Uani 1 1 d . . .
H10 H 1.1037 0.0220 0.4008 0.016 Uiso 1 1 calc R . .
C1 C 0.81620(11) 0.10715(6) 0.22055(7) 0.0112(2) Uani 1 1 d . . .
C2 C 0.95459(11) 0.12117(6) 0.31178(7) 0.0112(2) Uani 1 1 d . . .
C3 C 0.71728(12) 0.10757(6) 0.04159(7) 0.0126(2) Uani 1 1 d . . .
H3A H 0.6427 0.0818 0.0609 0.015 Uiso 1 1 calc R . .
C4 C 0.81462(12) 0.04871(6) 0.01908(7) 0.0150(2) Uani 1 1 d . . .
H4A H 0.8910 0.0745 0.0028 0.018 Uiso 1 1 calc R . .
H4B H 0.8577 0.0178 0.0687 0.018 Uiso 1 1 calc R . .
C5 C 0.73560(13) -0.00194(7) -0.05196(7) 0.0193(3) Uani 1 1 d . . .
H5A H 0.8017 -0.0380 -0.0653 0.023 Uiso 1 1 calc R . .
H5B H 0.6635 -0.0306 -0.0344 0.023 Uiso 1 1 calc R . .
C6 C 0.66552(13) 0.04391(7) -0.12912(7) 0.0195(3) Uani 1 1 d . . .
H6A H 0.6098 0.0106 -0.1733 0.023 Uiso 1 1 calc R . .
H6B H 0.7381 0.0684 -0.1503 0.023 Uiso 1 1 calc R . .
C7 C 0.57011(12) 0.10305(7) -0.10825(7) 0.0175(2) Uani 1 1 d . . .
H7A H 0.4921 0.0781 -0.0927 0.021 Uiso 1 1 calc R . .
H7B H 0.5292 0.1340 -0.1582 0.021 Uiso 1 1 calc R . .
C8 C 0.64906(12) 0.15373(6) -0.03672(7) 0.0139(2) Uani 1 1 d . . .
H8A H 0.5831 0.1903 -0.0241 0.017 Uiso 1 1 calc R . .
H8B H 0.7224 0.1818 -0.0537 0.017 Uiso 1 1 calc R . .
C9 C 0.73516(11) 0.25279(6) 0.13839(7) 0.0124(2) Uani 1 1 d . . .
H9A H 0.7821 0.2713 0.1958 0.015 Uiso 1 1 calc R . .
C10 C 0.57857(12) 0.25284(6) 0.13240(7) 0.0143(2) Uani 1 1 d . . .
H10A H 0.5605 0.2176 0.1738 0.017 Uiso 1 1 calc R . .
H10B H 0.5246 0.2357 0.0764 0.017 Uiso 1 1 calc R . .
C11 C 0.52977(13) 0.33122(6) 0.14828(8) 0.0184(2) Uani 1 1 d . . .
H11A H 0.4273 0.3305 0.1405 0.022 Uiso 1 1 calc R . .
H11B H 0.5759 0.3457 0.2066 0.022 Uiso 1 1 calc R . .
C12 C 0.56397(13) 0.38905(6) 0.08980(8) 0.0207(3) Uani 1 1 d . . .
H12A H 0.5102 0.3776 0.0318 0.025 Uiso 1 1 calc R . .
H12B H 0.5355 0.4392 0.1039 0.025 Uiso 1 1 calc R . .
C13 C 0.72010(13) 0.38923(6) 0.09662(8) 0.0186(2) Uani 1 1 d . . .
H13A H 0.7731 0.4059 0.1530 0.022 Uiso 1 1 calc R . .
H13B H 0.7387 0.4251 0.0560 0.022 Uiso 1 1 calc R . .
C14 C 0.77064(12) 0.31163(6) 0.08010(7) 0.0151(2) Uani 1 1 d . . .
H14A H 0.8733 0.3128 0.0886 0.018 Uiso 1 1 calc R . .
H14B H 0.7257 0.2975 0.0215 0.018 Uiso 1 1 calc R . .
C15 C 1.11772(12) 0.25207(6) 0.40790(7) 0.0141(2) Uani 1 1 d . . .
C16 C 0.98169(12) 0.28155(7) 0.42324(7) 0.0178(2) Uani 1 1 d . . .
H16A H 1.0043 0.3100 0.4753 0.027 Uiso 1 1 calc R . .
H16B H 0.9209 0.2394 0.4272 0.027 Uiso 1 1 calc R . .
H16C H 0.9331 0.3140 0.3770 0.027 Uiso 1 1 calc R . .
C17 C 1.19920(14) 0.32437(7) 0.40044(8) 0.0219(3) Uani 1 1 d . . .
H17A H 1.1555 0.3484 0.3469 0.033 Uiso 1 1 calc R . .
H17B H 1.2967 0.3118 0.4040 0.033 Uiso 1 1 calc R . .
H17C H 1.1969 0.3586 0.4457 0.033 Uiso 1 1 calc R . .
C18 C 1.20295(13) 0.20629(7) 0.48216(7) 0.0183(2) Uani 1 1 d . . .
H18A H 1.2173 0.2357 0.5332 0.027 Uiso 1 1 calc R . .
H18B H 1.2941 0.1935 0.4739 0.027 Uiso 1 1 calc R . .
H18C H 1.1521 0.1603 0.4868 0.027 Uiso 1 1 calc R . .
C19 C 1.23801(12) 0.16316(6) 0.28291(7) 0.0143(2) Uani 1 1 d . . .
C20 C 1.35590(12) 0.22174(7) 0.30749(8) 0.0204(3) Uani 1 1 d . . .
H20A H 1.3915 0.2241 0.3682 0.031 Uiso 1 1 calc R . .
H20B H 1.3190 0.2708 0.2860 0.031 Uiso 1 1 calc R . .
H20C H 1.4321 0.2077 0.2839 0.031 Uiso 1 1 calc R . .
C21 C 1.29652(12) 0.08961(7) 0.32564(8) 0.0177(2) Uani 1 1 d . . .
H21A H 1.3859 0.0783 0.3143 0.027 Uiso 1 1 calc R . .
H21B H 1.2297 0.0492 0.3042 0.027 Uiso 1 1 calc R . .
H21C H 1.3113 0.0944 0.3858 0.027 Uiso 1 1 calc R . .
C22 C 1.20694(13) 0.15488(7) 0.18793(7) 0.0185(2) Uani 1 1 d . . .
H22A H 1.2922 0.1391 0.1742 0.028 Uiso 1 1 calc R . .
H22B H 1.1754 0.2029 0.1612 0.028 Uiso 1 1 calc R . .
H22C H 1.1334 0.1174 0.1680 0.028 Uiso 1 1 calc R . .

loop_
_atom_site_aniso_label
_atom_site_aniso_U_11
_atom_site_aniso_U_22
_atom_site_aniso_U_33
_atom_site_aniso_U_23
_atom_site_aniso_U_13
_atom_site_aniso_U_12
P1 0.01050(15) 0.01137(15) 0.00950(15) 0.00011(9) 0.00150(11) -0.00018(10)
P2 0.01004(15) 0.01161(15) 0.01088(15) -0.00146(10) 0.00215(11) -0.00086(10)
B1 0.0113(6) 0.0167(6) 0.0137(6) 0.0014(5) 0.0018(5) -0.0026(5)
B2 0.0150(6) 0.0121(6) 0.0146(6) 0.0011(5) 0.0006(5) -0.0023(5)
B3 0.0169(6) 0.0177(6) 0.0153(6) 0.0040(5) 0.0013(5) -0.0044(5)
B4 0.0128(6) 0.0202(6) 0.0136(6) 0.0028(5) 0.0024(5) -0.0019(5)
B5 0.0106(6) 0.0168(6) 0.0116(6) 0.0003(5) 0.0027(5) 0.0002(5)
B6 0.0136(6) 0.0109(5) 0.0124(6) -0.0004(4) -0.0001(5) 0.0009(4)
B7 0.0183(6) 0.0130(6) 0.0147(6) 0.0023(5) 0.0004(5) -0.0013(5)
B8 0.0163(6) 0.0168(6) 0.0138(6) 0.0033(5) 0.0017(5) -0.0022(5)
B9 0.0126(6) 0.0171(6) 0.0114(6) 0.0017(5) 0.0030(5) 0.0000(5)
B10 0.0150(6) 0.0131(6) 0.0114(6) 0.0014(5) 0.0009(5) 0.0005(5)
C1 0.0100(5) 0.0124(5) 0.0096(5) 0.0002(4) 0.0000(4) -0.0006(4)
C2 0.0104(5) 0.0128(5) 0.0092(5) 0.0007(4) 0.0008(4) 0.0009(4)
C3 0.0124(5) 0.0133(5) 0.0111(5) -0.0012(4) 0.0015(4) -0.0004(4)
C4 0.0158(5) 0.0150(5) 0.0126(5) -0.0016(4) 0.0015(4) 0.0016(4)
C5 0.0236(6) 0.0153(5) 0.0165(6) -0.0041(4) 0.0016(5) 0.0011(5)
C6 0.0219(6) 0.0200(6) 0.0135(5) -0.0057(4) -0.0001(5) 0.0002(5)
C7 0.0165(6) 0.0202(6) 0.0123(5) -0.0020(4) -0.0018(4) 0.0006(4)
C8 0.0139(5) 0.0152(5) 0.0112(5) -0.0008(4) 0.0014(4) 0.0007(4)
C9 0.0137(5) 0.0112(5) 0.0115(5) -0.0003(4) 0.0023(4) 0.0004(4)
C10 0.0140(5) 0.0133(5) 0.0152(5) -0.0005(4) 0.0035(4) 0.0008(4)
C11 0.0180(6) 0.0171(6) 0.0202(6) -0.0034(4) 0.0056(5) 0.0032(4)
C12 0.0218(6) 0.0137(5) 0.0251(6) -0.0005(5) 0.0038(5) 0.0026(5)
C13 0.0222(6) 0.0118(5) 0.0195(6) -0.0001(4) 0.0020(5) -0.0018(4)
C14 0.0163(6) 0.0130(5) 0.0156(5) 0.0006(4) 0.0041(4) -0.0014(4)
C15 0.0142(5) 0.0143(5) 0.0129(5) -0.0038(4) 0.0023(4) -0.0013(4)
C16 0.0187(6) 0.0168(5) 0.0176(6) -0.0047(4) 0.0047(5) 0.0024(4)
C17 0.0244(7) 0.0164(6) 0.0246(7) -0.0075(5) 0.0062(5) -0.0065(5)
C18 0.0168(6) 0.0228(6) 0.0127(5) -0.0030(4) -0.0001(5) 0.0012(5)
C19 0.0108(5) 0.0182(5) 0.0141(5) -0.0033(4) 0.0039(4) -0.0013(4)
C20 0.0143(6) 0.0250(6) 0.0229(6) -0.0053(5) 0.0070(5) -0.0056(5)
C21 0.0116(5) 0.0200(6) 0.0208(6) -0.0026(5) 0.0031(5) 0.0022(4)
C22 0.0161(6) 0.0247(6) 0.0162(6) -0.0039(5) 0.0071(5) -0.0008(5)

loop_
_atom_type_symbol
_atom_type_description
_atom_type_scat_dispersion_real
_atom_type_scat_dispersion_imag
_atom_type_scat_source
C C 0.0033 0.0016 'International Tables Vol C Tables 4.2.6.8 and 6.1.1.4'
H H 0.0000 0.0000 'International Tables Vol C Tables 4.2.6.8 and 6.1.1.4'
B B 0.0013 0.0007 'International Tables Vol C Tables 4.2.6.8 and 6.1.1.4'
P P 0.1023 0.0942 'International Tables Vol C Tables 4.2.6.8 and 6.1.1.4'

loop_
_geom_angle_atom_site_label_1
_geom_angle_atom_site_label_2
_geom_angle_atom_site_label_3
_geom_angle
_geom_angle_site_symmetry_1
_geom_angle_site_symmetry_3
_geom_angle_publ_flag
C9 P1 C3 109.36(5) . . yes
C9 P1 C1 103.99(5) . . yes
C3 P1 C1 100.03(5) . . yes
C15 P2 C2 105.38(5) . . yes
C15 P2 C19 109.26(6) . . yes
C2 P2 C19 106.86(5) . . yes
C1 B1 B2 59.13(7) . . ?
C1 B1 B4 106.47(9) . . ?
B2 B1 B4 108.26(9) . . ?
C1 B1 B3 106.52(9) . . ?
B2 B1 B3 59.96(8) . . ?
B4 B1 B3 60.64(7) . . ?
C1 B1 B5 58.76(7) . . ?
B2 B1 B5 107.19(9) . . ?
B4 B1 B5 60.17(7) . . ?
B3 B1 B5 108.29(9) . . ?
C1 B1 H1 123.4 . . ?
B2 B1 H1 121.9 . . ?
B4 B1 H1 121.6 . . ?
B3 B1 H1 121.6 . . ?
B5 B1 H1 122.0 . . ?
C1 B2 B1 59.01(7) . . ?
C1 B2 B3 106.74(9) . . ?
B1 B2 B3 60.36(8) . . ?
C1 B2 B7 107.05(9) . . ?
B1 B2 B7 109.01(9) . . ?
B3 B2 B7 60.79(8) . . ?
C1 B2 B6 59.51(7) . . ?
B1 B2 B6 107.86(9) . . ?
B3 B2 B6 108.34(9) . . ?
B7 B2 B6 59.93(7) . . ?
C1 B2 H2 123.1 . . ?
B1 B2 H2 121.5 . . ?
B3 B2 H2 121.5 . . ?
B7 B2 H2 121.3 . . ?
B6 B2 H2 121.7 . . ?
B8 B3 B2 107.98(9) . . ?
B8 B3 B1 108.24(9) . . ?
B2 B3 B1 59.67(7) . . ?
B8 B3 B4 60.45(7) . . ?
B2 B3 B4 107.13(9) . . ?
B1 B3 B4 59.51(7) . . ?
B8 B3 B7 60.13(8) . . ?
B2 B3 B7 59.77(8) . . ?
B1 B3 B7 107.65(9) . . ?
B4 B3 B7 107.87(9) . . ?
B8 B3 H3 121.3 . . ?
B2 B3 H3 122.2 . . ?
B1 B3 H3 122.0 . . ?
B4 B3 H3 122.0 . . ?
B7 B3 H3 121.8 . . ?
B1 B4 B9 108.53(9) . . ?
B1 B4 B5 60.15(7) . . ?
B9 B4 B5 60.72(7) . . ?
B1 B4 B3 59.85(7) . . ?
B9 B4 B3 107.12(9) . . ?
B5 B4 B3 107.66(9) . . ?
B1 B4 B8 107.50(9) . . ?
B9 B4 B8 59.59(7) . . ?
B5 B4 B8 107.97(9) . . ?
B3 B4 B8 59.19(8) . . ?
B1 B4 H4 121.6 . . ?
B9 B4 H4 121.6 . . ?
B5 B4 H4 121.4 . . ?
B3 B4 H4 122.5 . . ?
B8 B4 H4 122.3 . . ?
C1 B5 C2 61.27(7) . . ?
C1 B5 B1 58.77(7) . . ?
C2 B5 B1 107.81(9) . . ?
C1 B5 B4 106.09(9) . . ?
C2 B5 B4 106.15(9) . . ?
B1 B5 B4 59.68(7) . . ?
C1 B5 B9 106.92(9) . . ?
C2 B5 B9 58.39(7) . . ?
B1 B5 B9 107.12(9) . . ?
B4 B5 B9 59.41(7) . . ?
C1 B5 H5 122.3 . . ?
C2 B5 H5 122.0 . . ?
B1 B5 H5 122.1 . . ?
B4 B5 H5 123.0 . . ?
B9 B5 H5 122.7 . . ?
C2 B6 C1 61.26(7) . . ?
C2 B6 B7 106.77(9) . . ?
C1 B6 B7 106.08(9) . . ?
C2 B6 B2 107.78(9) . . ?
C1 B6 B2 58.38(7) . . ?
B7 B6 B2 59.84(7) . . ?
C2 B6 B10 58.92(7) . . ?
C1 B6 B10 107.31(9) . . ?
B7 B6 B10 59.68(7) . . ?
B2 B6 B10 107.50(9) . . ?
C2 B6 H6 121.7 . . ?
C1 B6 H6 122.4 . . ?
B7 B6 H6 122.7 . . ?
B2 B6 H6 122.2 . . ?
B10 B6 H6 122.2 . . ?
B10 B7 B6 60.36(7) . . ?
B10 B7 B2 108.35(9) . . ?
B6 B7 B2 60.23(7) . . ?
B10 B7 B8 59.91(7) . . ?
B6 B7 B8 107.70(9) . . ?
B2 B7 B8 107.02(9) . . ?
B10 B7 B3 107.51(9) . . ?
B6 B7 B3 107.50(9) . . ?
B2 B7 B3 59.44(8) . . ?
B8 B7 B3 59.26(8) . . ?
B10 B7 H7 121.4 . . ?
B6 B7 H7 121.6 . . ?
B2 B7 H7 121.9 . . ?
B8 B7 H7 122.4 . . ?
B3 B7 H7 122.4 . . ?
B9 B8 B3 108.06(9) . . ?
B9 B8 B10 59.48(7) . . ?
B3 B8 B10 108.41(9) . . ?
B9 B8 B7 107.24(9) . . ?
B3 B8 B7 60.61(8) . . ?
B10 B8 B7 59.69(7) . . ?
B9 B8 B4 59.60(7) . . ?
B3 B8 B4 60.36(8) . . ?
B10 B8 B4 107.45(9) . . ?
B7 B8 B4 108.18(9) . . ?
B9 B8 H8 122.3 . . ?
B3 B8 H8 121.1 . . ?
B10 B8 H8 122.0 . . ?
B7 B8 H8 121.8 . . ?
B4 B8 H8 121.8 . . ?
C2 B9 B10 59.40(7) . . ?
C2 B9 B4 107.47(9) . . ?
B10 B9 B4 109.17(9) . . ?
C2 B9 B8 107.31(9) . . ?
B10 B9 B8 60.43(7) . . ?
B4 B9 B8 60.82(7) . . ?
C2 B9 B5 59.58(7) . . ?
B10 B9 B5 107.96(9) . . ?
B4 B9 B5 59.87(7) . . ?
B8 B9 B5 108.27(9) . . ?
C2 B9 H9 122.7 . . ?
B10 B9 H9 121.3 . . ?
B4 B9 H9 121.2 . . ?
B8 B9 H9 121.4 . . ?
B5 B9 H9 121.9 . . ?
C2 B10 B9 59.45(7) . . ?
C2 B10 B7 107.01(9) . . ?
B9 B10 B7 108.30(9) . . ?
C2 B10 B8 107.09(9) . . ?
B9 B10 B8 60.09(7) . . ?
B7 B10 B8 60.40(8) . . ?
C2 B10 B6 58.95(7) . . ?
B9 B10 B6 107.08(9) . . ?
B7 B10 B6 59.95(7) . . ?
B8 B10 B6 107.76(9) . . ?
C2 B10 H10 122.8 . . ?
B9 B10 H10 121.8 . . ?
B7 B10 H10 121.6 . . ?
B8 B10 H10 121.7 . . ?
B6 B10 H10 122.3 . . ?
B5 C1 B1 62.47(7) . . ?
B5 C1 B2 112.37(9) . . ?
B1 C1 B2 61.86(7) . . ?
B5 C1 B6 110.48(8) . . ?
B1 C1 B6 112.25(8) . . ?
B2 C1 B6 62.11(7) . . ?
B5 C1 C2 60.40(7) . . ?
B1 C1 C2 110.03(8) . . ?
B2 C1 C2 109.06(8) . . ?
B6 C1 C2 59.13(7) . . ?
B5 C1 P1 121.04(7) . . ?
B1 C1 P1 128.02(8) . . ?
B2 C1 P1 122.45(7) . . ?
B6 C1 P1 112.81(7) . . ?
C2 C1 P1 114.52(7) . . ?
B10 C2 B9 61.15(7) . . ?
B10 C2 B6 62.13(7) . . ?
B9 C2 B6 110.96(8) . . ?
B10 C2 B5 111.32(8) . . ?
B9 C2 B5 62.03(7) . . ?
B6 C2 B5 109.15(8) . . ?
B10 C2 C1 108.51(8) . . ?
B9 C2 C1 107.48(8) . . ?
B6 C2 C1 59.60(6) . . ?
B5 C2 C1 58.34(7) . . ?
B10 C2 P2 131.00(8) . . ?
B9 C2 P2 126.28(7) . . ?
B6 C2 P2 119.76(7) . . ?
B5 C2 P2 112.63(7) . . ?
C1 C2 P2 112.29(7) . . ?
C8 C3 C4 108.37(9) . . ?
C8 C3 P1 113.10(8) . . ?
C4 C3 P1 106.79(8) . . ?
C8 C3 H3A 109.5 . . ?
C4 C3 H3A 109.5 . . ?
P1 C3 H3A 109.5 . . ?
C5 C4 C3 111.96(9) . . ?
C5 C4 H4A 109.2 . . ?
C3 C4 H4A 109.2 . . ?
C5 C4 H4B 109.2 . . ?
C3 C4 H4B 109.2 . . ?
H4A C4 H4B 107.9 . . ?
C6 C5 C4 110.73(10) . . ?
C6 C5 H5A 109.5 . . ?
C4 C5 H5A 109.5 . . ?
C6 C5 H5B 109.5 . . ?
C4 C5 H5B 109.5 . . ?
H5A C5 H5B 108.1 . . ?
C5 C6 C7 110.21(10) . . ?
C5 C6 H6A 109.6 . . ?
C7 C6 H6A 109.6 . . ?
C5 C6 H6B 109.6 . . ?
C7 C6 H6B 109.6 . . ?
H6A C6 H6B 108.1 . . ?
C6 C7 C8 112.01(10) . . ?
C6 C7 H7A 109.2 . . ?
C8 C7 H7A 109.2 . . ?
C6 C7 H7B 109.2 . . ?
C8 C7 H7B 109.2 . . ?
H7A C7 H7B 107.9 . . ?
C7 C8 C3 110.84(9) . . ?
C7 C8 H8A 109.5 . . ?
C3 C8 H8A 109.5 . . ?
C7 C8 H8B 109.5 . . ?
C3 C8 H8B 109.5 . . ?
H8A C8 H8B 108.1 . . ?
C10 C9 C14 111.48(9) . . ?
C10 C9 P1 121.31(8) . . ?
C14 C9 P1 108.24(7) . . ?
C10 C9 H9A 104.8 . . ?
C14 C9 H9A 104.8 . . ?
P1 C9 H9A 104.8 . . ?
C9 C10 C11 110.75(9) . . ?
C9 C10 H10A 109.5 . . ?
C11 C10 H10A 109.5 . . ?
C9 C10 H10B 109.5 . . ?
C11 C10 H10B 109.5 . . ?
H10A C10 H10B 108.1 . . ?
C12 C11 C10 111.82(10) . . ?
C12 C11 H11A 109.3 . . ?
C10 C11 H11A 109.3 . . ?
C12 C11 H11B 109.3 . . ?
C10 C11 H11B 109.3 . . ?
H11A C11 H11B 107.9 . . ?
C13 C12 C11 110.97(10) . . ?
C13 C12 H12A 109.4 . . ?
C11 C12 H12A 109.4 . . ?
C13 C12 H12B 109.4 . . ?
C11 C12 H12B 109.4 . . ?
H12A C12 H12B 108.0 . . ?
C12 C13 C14 111.32(9) . . ?
C12 C13 H13A 109.4 . . ?
C14 C13 H13A 109.4 . . ?
C12 C13 H13B 109.4 . . ?
C14 C13 H13B 109.4 . . ?
H13A C13 H13B 108.0 . . ?
C13 C14 C9 111.20(9) . . ?
C13 C14 H14A 109.4 . . ?
C9 C14 H14A 109.4 . . ?
C13 C14 H14B 109.4 . . ?
C9 C14 H14B 109.4 . . ?
H14A C14 H14B 108.0 . . ?
C18 C15 C16 111.12(10) . . ?
C18 C15 C17 109.23(10) . . ?
C16 C15 C17 103.30(9) . . ?
C18 C15 P2 116.67(8) . . ?
C16 C15 P2 108.26(8) . . ?
C17 C15 P2 107.35(8) . . ?
C15 C16 H16A 109.5 . . ?
C15 C16 H16B 109.5 . . ?
H16A C16 H16B 109.5 . . ?
C15 C16 H16C 109.5 . . ?
H16A C16 H16C 109.5 . . ?
H16B C16 H16C 109.5 . . ?
C15 C17 H17A 109.5 . . ?
C15 C17 H17B 109.5 . . ?
H17A C17 H17B 109.5 . . ?
C15 C17 H17C 109.5 . . ?
H17A C17 H17C 109.5 . . ?
H17B C17 H17C 109.5 . . ?
C15 C18 H18A 109.5 . . ?
C15 C18 H18B 109.5 . . ?
H18A C18 H18B 109.5 . . ?
C15 C18 H18C 109.5 . . ?
H18A C18 H18C 109.5 . . ?
H18B C18 H18C 109.5 . . ?
C21 C19 C22 109.85(10) . . ?
C21 C19 C20 107.40(10) . . ?
C22 C19 C20 105.04(10) . . ?
C21 C19 P2 118.82(8) . . ?
C22 C19 P2 105.99(8) . . ?
C20 C19 P2 108.92(8) . . ?
C19 C20 H20A 109.5 . . ?
C19 C20 H20B 109.5 . . ?
H20A C20 H20B 109.5 . . ?
C19 C20 H20C 109.5 . . ?
H20A C20 H20C 109.5 . . ?
H20B C20 H20C 109.5 . . ?
C19 C21 H21A 109.5 . . ?
C19 C21 H21B 109.5 . . ?
H21A C21 H21B 109.5 . . ?
C19 C21 H21C 109.5 . . ?
H21A C21 H21C 109.5 . . ?
H21B C21 H21C 109.5 . . ?
C19 C22 H22A 109.5 . . ?
C19 C22 H22B 109.5 . . ?
H22A C22 H22B 109.5 . . ?
C19 C22 H22C 109.5 . . ?
H22A C22 H22C 109.5 . . ?
H22B C22 H22C 109.5 . . ?

loop_
_geom_bond_atom_site_label_1
_geom_bond_atom_site_label_2
_geom_bond_distance
_geom_bond_site_symmetry_2
_geom_bond_publ_flag
P1 C9 1.8580(11) . yes
P1 C3 1.8704(12) . yes
P1 C1 1.8891(11) . yes
P2 C15 1.9075(12) . yes
P2 C2 1.9162(11) . yes
P2 C19 1.9195(12) . yes
B1 C1 1.7127(16) . yes
B1 B2 1.7618(19) . ?
B1 B4 1.7678(18) . ?
B1 B3 1.7741(18) . ?
B1 B5 1.7762(18) . ?
B1 H1 1.1200 . ?
B2 C1 1.7149(16) . yes
B2 B3 1.7670(19) . ?
B2 B7 1.7730(19) . ?
B2 B6 1.7800(19) . ?
B2 H2 1.1200 . ?
B3 B8 1.7669(19) . ?
B3 B4 1.7881(19) . ?
B3 B7 1.791(2) . ?
B3 H3 1.1200 . ?
B4 B9 1.7681(19) . ?
B4 B5 1.7765(18) . ?
B4 B8 1.7898(19) . ?
B4 H4 1.1200 . ?
B5 C1 1.7125(16) . yes
B5 C2 1.7493(17) . yes
B5 B9 1.7915(18) . ?
B5 H5 1.1200 . ?
B6 C2 1.7271(16) . yes
B6 C1 1.7355(16) . yes
B6 B7 1.7747(18) . ?
B6 B10 1.7820(18) . ?
B6 H6 1.1200 . ?
B7 B10 1.7698(18) . ?
B7 B8 1.7826(19) . ?
B7 H7 1.1200 . ?
B8 B9 1.7679(18) . ?
B8 B10 1.7738(19) . ?
B8 H8 1.1200 . ?
B9 C2 1.7275(17) . yes
B9 B10 1.7569(18) . ?
B9 H9 1.1200 . ?
B10 C2 1.7265(16) . yes
B10 H10 1.1200 . ?
C1 C2 1.7642(16) . yes
C3 C8 1.5376(15) . ?
C3 C4 1.5464(15) . ?
C3 H3A 1.0000 . ?
C4 C5 1.5268(15) . ?
C4 H4A 0.9900 . ?
C4 H4B 0.9900 . ?
C5 C6 1.5247(17) . ?
C5 H5A 0.9900 . ?
C5 H5B 0.9900 . ?
C6 C7 1.5254(16) . ?
C6 H6A 0.9900 . ?
C6 H6B 0.9900 . ?
C7 C8 1.5321(15) . ?
C7 H7A 0.9900 . ?
C7 H7B 0.9900 . ?
C8 H8A 0.9900 . ?
C8 H8B 0.9900 . ?
C9 C10 1.5308(16) . ?
C9 C14 1.5421(15) . ?
C9 H9A 1.0000 . ?
C10 C11 1.5319(15) . ?
C10 H10A 0.9900 . ?
C10 H10B 0.9900 . ?
C11 C12 1.5269(17) . ?
C11 H11A 0.9900 . ?
C11 H11B 0.9900 . ?
C12 C13 1.5233(18) . ?
C12 H12A 0.9900 . ?
C12 H12B 0.9900 . ?
C13 C14 1.5283(16) . ?
C13 H13A 0.9900 . ?
C13 H13B 0.9900 . ?
C14 H14A 0.9900 . ?
C14 H14B 0.9900 . ?
C15 C18 1.5316(16) . ?
C15 C16 1.5380(16) . ?
C15 C17 1.5500(16) . ?
C16 H16A 0.9800 . ?
C16 H16B 0.9800 . ?
C16 H16C 0.9800 . ?
C17 H17A 0.9800 . ?
C17 H17B 0.9800 . ?
C17 H17C 0.9800 . ?
C18 H18A 0.9800 . ?
C18 H18B 0.9800 . ?
C18 H18C 0.9800 . ?
C19 C21 1.5333(16) . ?
C19 C22 1.5400(16) . ?
C19 C20 1.5399(16) . ?
C20 H20A 0.9800 . ?
C20 H20B 0.9800 . ?
C20 H20C 0.9800 . ?
C21 H21A 0.9800 . ?
C21 H21B 0.9800 . ?
C21 H21C 0.9800 . ?
C22 H22A 0.9800 . ?
C22 H22B 0.9800 . ?
C22 H22C 0.9800 . ?

loop_
_geom_torsion_atom_site_label_1
_geom_torsion_atom_site_label_2
_geom_torsion_atom_site_label_3
_geom_torsion_atom_site_label_4
_geom_torsion
_geom_torsion_site_symmetry_1
_geom_torsion_site_symmetry_2
_geom_torsion_site_symmetry_3
_geom_torsion_site_symmetry_4
_geom_torsion_publ_flag
B4 B1 B2 C1 -98.66(9) . . . . ?
B3 B1 B2 C1 -136.74(9) . . . . ?
B5 B1 B2 C1 -35.17(8) . . . . ?
C1 B1 B2 B3 136.74(9) . . . . ?
B4 B1 B2 B3 38.08(9) . . . . ?
B5 B1 B2 B3 101.57(10) . . . . ?
C1 B1 B2 B7 98.91(9) . . . . ?
B4 B1 B2 B7 0.25(12) . . . . ?
B3 B1 B2 B7 -37.83(9) . . . . ?
B5 B1 B2 B7 63.74(11) . . . . ?
C1 B1 B2 B6 35.38(8) . . . . ?
B4 B1 B2 B6 -63.28(11) . . . . ?
B3 B1 B2 B6 -101.36(10) . . . . ?
B5 B1 B2 B6 0.21(11) . . . . ?
C1 B2 B3 B8 -63.19(11) . . . . ?
B1 B2 B3 B8 -101.03(10) . . . . ?
B7 B2 B3 B8 37.33(9) . . . . ?
B6 B2 B3 B8 -0.48(12) . . . . ?
C1 B2 B3 B1 37.84(8) . . . . ?
B7 B2 B3 B1 138.36(9) . . . . ?
B6 B2 B3 B1 100.55(9) . . . . ?
C1 B2 B3 B4 0.55(11) . . . . ?
B1 B2 B3 B4 -37.29(9) . . . . ?
B7 B2 B3 B4 101.07(10) . . . . ?
B6 B2 B3 B4 63.26(11) . . . . ?
C1 B2 B3 B7 -100.52(10) . . . . ?
B1 B2 B3 B7 -138.36(9) . . . . ?
B6 B2 B3 B7 -37.81(9) . . . . ?
C1 B1 B3 B8 62.74(11) . . . . ?
B2 B1 B3 B8 100.59(10) . . . . ?
B4 B1 B3 B8 -37.19(9) . . . . ?
B5 B1 B3 B8 0.89(12) . . . . ?
C1 B1 B3 B2 -37.85(8) . . . . ?
B4 B1 B3 B2 -137.78(9) . . . . ?
B5 B1 B3 B2 -99.70(10) . . . . ?
C1 B1 B3 B4 99.94(10) . . . . ?
B2 B1 B3 B4 137.78(9) . . . . ?
B5 B1 B3 B4 38.08(9) . . . . ?
C1 B1 B3 B7 -0.81(12) . . . . ?
B2 B1 B3 B7 37.04(9) . . . . ?
B4 B1 B3 B7 -100.74(10) . . . . ?
B5 B1 B3 B7 -62.66(11) . . . . ?
C1 B1 B4 B9 -0.55(12) . . . . ?
B2 B1 B4 B9 61.68(11) . . . . ?
B3 B1 B4 B9 99.46(10) . . . . ?
B5 B1 B4 B9 -38.08(8) . . . . ?
C1 B1 B4 B5 37.53(8) . . . . ?
B2 B1 B4 B5 99.76(10) . . . . ?
B3 B1 B4 B5 137.54(9) . . . . ?
C1 B1 B4 B3 -100.01(9) . . . . ?
B2 B1 B4 B3 -37.78(9) . . . . ?
B5 B1 B4 B3 -137.54(9) . . . . ?
C1 B1 B4 B8 -63.54(11) . . . . ?
B2 B1 B4 B8 -1.31(12) . . . . ?
B3 B1 B4 B8 36.47(8) . . . . ?
B5 B1 B4 B8 -101.07(10) . . . . ?
B8 B3 B4 B1 138.70(9) . . . . ?
B2 B3 B4 B1 37.37(8) . . . . ?
B7 B3 B4 B1 100.36(10) . . . . ?
B8 B3 B4 B9 36.83(8) . . . . ?
B2 B3 B4 B9 -64.50(11) . . . . ?
B1 B3 B4 B9 -101.87(10) . . . . ?
B7 B3 B4 B9 -1.51(11) . . . . ?
B8 B3 B4 B5 100.79(10) . . . . ?
B2 B3 B4 B5 -0.54(12) . . . . ?
B1 B3 B4 B5 -37.91(8) . . . . ?
B7 B3 B4 B5 62.44(11) . . . . ?
B2 B3 B4 B8 -101.33(10) . . . . ?
B1 B3 B4 B8 -138.70(9) . . . . ?
B7 B3 B4 B8 -38.34(8) . . . . ?
B2 B1 B5 C1 35.32(8) . . . . ?
B4 B1 B5 C1 136.90(9) . . . . ?
B3 B1 B5 C1 98.61(9) . . . . ?
C1 B1 B5 C2 -38.24(8) . . . . ?
B2 B1 B5 C2 -2.92(11) . . . . ?
B4 B1 B5 C2 98.66(9) . . . . ?
B3 B1 B5 C2 60.36(11) . . . . ?
C1 B1 B5 B4 -136.90(9) . . . . ?
B2 B1 B5 B4 -101.58(10) . . . . ?
B3 B1 B5 B4 -38.29(9) . . . . ?
C1 B1 B5 B9 -99.75(9) . . . . ?
B2 B1 B5 B9 -64.43(11) . . . . ?
B4 B1 B5 B9 37.15(8) . . . . ?
B3 B1 B5 B9 -1.14(11) . . . . ?
B1 B4 B5 C1 -37.45(8) . . . . ?
B9 B4 B5 C1 100.44(9) . . . . ?
B3 B4 B5 C1 0.33(11) . . . . ?
B8 B4 B5 C1 62.82(11) . . . . ?
B1 B4 B5 C2 -101.51(9) . . . . ?
B9 B4 B5 C2 36.38(8) . . . . ?
B3 B4 B5 C2 -63.73(11) . . . . ?
B8 B4 B5 C2 -1.24(11) . . . . ?
B9 B4 B5 B1 137.89(9) . . . . ?
B3 B4 B5 B1 37.78(8) . . . . ?
B8 B4 B5 B1 100.27(10) . . . . ?
B1 B4 B5 B9 -137.89(9) . . . . ?
B3 B4 B5 B9 -100.11(10) . . . . ?
B8 B4 B5 B9 -37.62(8) . . . . ?
C1 B2 B6 C2 37.77(8) . . . . ?
B1 B2 B6 C2 2.61(11) . . . . ?
B3 B2 B6 C2 -61.25(11) . . . . ?
B7 B2 B6 C2 -99.45(9) . . . . ?
B1 B2 B6 C1 -35.17(8) . . . . ?
B3 B2 B6 C1 -99.03(10) . . . . ?
B7 B2 B6 C1 -137.22(9) . . . . ?
C1 B2 B6 B7 137.22(9) . . . . ?
B1 B2 B6 B7 102.05(10) . . . . ?
B3 B2 B6 B7 38.20(9) . . . . ?
C1 B2 B6 B10 99.91(9) . . . . ?
B1 B2 B6 B10 64.75(11) . . . . ?
B3 B2 B6 B10 0.89(11) . . . . ?
B7 B2 B6 B10 -37.31(8) . . . . ?
C2 B6 B7 B10 -36.80(8) . . . . ?
C1 B6 B7 B10 -100.96(9) . . . . ?
B2 B6 B7 B10 -137.96(10) . . . . ?
C2 B6 B7 B2 101.17(9) . . . . ?
C1 B6 B7 B2 37.00(8) . . . . ?
B10 B6 B7 B2 137.96(10) . . . . ?
C2 B6 B7 B8 1.30(11) . . . . ?
C1 B6 B7 B8 -62.87(11) . . . . ?
B2 B6 B7 B8 -99.87(10) . . . . ?
B10 B6 B7 B8 38.09(8) . . . . ?
C2 B6 B7 B3 63.79(11) . . . . ?
C1 B6 B7 B3 -0.38(11) . . . . ?
B2 B6 B7 B3 -37.38(9) . . . . ?
B10 B6 B7 B3 100.58(10) . . . . ?
C1 B2 B7 B10 0.07(12) . . . . ?
B1 B2 B7 B10 -62.28(11) . . . . ?
B3 B2 B7 B10 -99.92(10) . . . . ?
B6 B2 B7 B10 37.82(9) . . . . ?
C1 B2 B7 B6 -37.75(8) . . . . ?
B1 B2 B7 B6 -100.10(10) . . . . ?
B3 B2 B7 B6 -137.75(9) . . . . ?
C1 B2 B7 B8 63.27(11) . . . . ?
B1 B2 B7 B8 0.92(12) . . . . ?
B3 B2 B7 B8 -36.72(9) . . . . ?
B6 B2 B7 B8 101.02(10) . . . . ?
C1 B2 B7 B3 100.00(10) . . . . ?
B1 B2 B7 B3 37.64(9) . . . . ?
B6 B2 B7 B3 137.75(9) . . . . ?
B8 B3 B7 B10 -36.93(8) . . . . ?
B2 B3 B7 B10 101.37(10) . . . . ?
B1 B3 B7 B10 64.37(11) . . . . ?
B4 B3 B7 B10 1.56(12) . . . . ?
B8 B3 B7 B6 -100.56(10) . . . . ?
B2 B3 B7 B6 37.74(8) . . . . ?
B1 B3 B7 B6 0.74(12) . . . . ?
B4 B3 B7 B6 -62.07(11) . . . . ?
B8 B3 B7 B2 -138.30(9) . . . . ?
B1 B3 B7 B2 -37.00(8) . . . . ?
B4 B3 B7 B2 -99.81(10) . . . . ?
B2 B3 B7 B8 138.30(9) . . . . ?
B1 B3 B7 B8 101.30(10) . . . . ?
B4 B3 B7 B8 38.49(8) . . . . ?
B2 B3 B8 B9 62.85(12) . . . . ?
B1 B3 B8 B9 -0.28(12) . . . . ?
B4 B3 B8 B9 -37.06(9) . . . . ?
B7 B3 B8 B9 100.03(10) . . . . ?
B2 B3 B8 B10 -0.12(12) . . . . ?
B1 B3 B8 B10 -63.25(12) . . . . ?
B4 B3 B8 B10 -100.03(10) . . . . ?
B7 B3 B8 B10 37.06(9) . . . . ?
B2 B3 B8 B7 -37.18(9) . . . . ?
B1 B3 B8 B7 -100.30(10) . . . . ?
B4 B3 B8 B7 -137.09(9) . . . . ?
B2 B3 B8 B4 99.91(10) . . . . ?
B1 B3 B8 B4 36.78(9) . . . . ?
B7 B3 B8 B4 137.09(9) . . . . ?
B10 B7 B8 B9 37.12(8) . . . . ?
B6 B7 B8 B9 -1.18(12) . . . . ?
B2 B7 B8 B9 -64.61(11) . . . . ?
B3 B7 B8 B9 -101.41(10) . . . . ?
B10 B7 B8 B3 138.53(9) . . . . ?
B6 B7 B8 B3 100.23(10) . . . . ?
B2 B7 B8 B3 36.80(8) . . . . ?
B6 B7 B8 B10 -38.30(8) . . . . ?
B2 B7 B8 B10 -101.72(10) . . . . ?
B3 B7 B8 B10 -138.53(9) . . . . ?
B10 B7 B8 B4 100.00(10) . . . . ?
B6 B7 B8 B4 61.70(11) . . . . ?
B2 B7 B8 B4 -1.72(11) . . . . ?
B3 B7 B8 B4 -38.53(9) . . . . ?
B1 B4 B8 B9 101.62(10) . . . . ?
B5 B4 B8 B9 38.13(9) . . . . ?
B3 B4 B8 B9 138.37(9) . . . . ?
B1 B4 B8 B3 -36.76(8) . . . . ?
B9 B4 B8 B3 -138.37(9) . . . . ?
B5 B4 B8 B3 -100.25(10) . . . . ?
B1 B4 B8 B10 64.90(11) . . . . ?
B9 B4 B8 B10 -36.71(8) . . . . ?
B5 B4 B8 B10 1.41(12) . . . . ?
B3 B4 B8 B10 101.66(10) . . . . ?
B1 B4 B8 B7 1.88(12) . . . . ?
B9 B4 B8 B7 -99.73(10) . . . . ?
B5 B4 B8 B7 -61.61(11) . . . . ?
B3 B4 B8 B7 38.64(9) . . . . ?
B1 B4 B9 C2 0.62(12) . . . . ?
B5 B4 B9 C2 -37.22(8) . . . . ?
B3 B4 B9 C2 63.81(11) . . . . ?
B8 B4 B9 C2 100.46(9) . . . . ?
B1 B4 B9 B10 -62.28(11) . . . . ?
B5 B4 B9 B10 -100.11(10) . . . . ?
B3 B4 B9 B10 0.91(12) . . . . ?
B8 B4 B9 B10 37.56(9) . . . . ?
B1 B4 B9 B8 -99.84(10) . . . . ?
B5 B4 B9 B8 -137.68(9) . . . . ?
B3 B4 B9 B8 -36.65(8) . . . . ?
B1 B4 B9 B5 37.83(8) . . . . ?
B3 B4 B9 B5 101.02(9) . . . . ?
B8 B4 B9 B5 137.68(9) . . . . ?
B3 B8 B9 C2 -63.33(11) . . . . ?
B10 B8 B9 C2 37.82(8) . . . . ?
B7 B8 B9 C2 0.61(11) . . . . ?
B4 B8 B9 C2 -100.73(10) . . . . ?
B3 B8 B9 B10 -101.15(10) . . . . ?
B7 B8 B9 B10 -37.21(9) . . . . ?
B4 B8 B9 B10 -138.55(9) . . . . ?
B3 B8 B9 B4 37.39(9) . . . . ?
B10 B8 B9 B4 138.55(9) . . . . ?
B7 B8 B9 B4 101.34(10) . . . . ?
B3 B8 B9 B5 -0.43(12) . . . . ?
B10 B8 B9 B5 100.72(9) . . . . ?
B7 B8 B9 B5 63.51(11) . . . . ?
B4 B8 B9 B5 -37.83(9) . . . . ?
C1 B5 B9 C2 38.99(8) . . . . ?
B1 B5 B9 C2 100.73(9) . . . . ?
B4 B5 B9 C2 138.01(9) . . . . ?
C1 B5 B9 B10 3.17(11) . . . . ?
C2 B5 B9 B10 -35.82(8) . . . . ?
B1 B5 B9 B10 64.91(11) . . . . ?
B4 B5 B9 B10 102.19(10) . . . . ?
C1 B5 B9 B4 -99.02(9) . . . . ?
C2 B5 B9 B4 -138.01(9) . . . . ?
B1 B5 B9 B4 -37.28(8) . . . . ?
C1 B5 B9 B8 -60.77(11) . . . . ?
C2 B5 B9 B8 -99.76(9) . . . . ?
B1 B5 B9 B8 0.97(11) . . . . ?
B4 B5 B9 B8 38.25(9) . . . . ?
B4 B9 B10 C2 99.42(10) . . . . ?
B8 B9 B10 C2 137.15(9) . . . . ?
B5 B9 B10 C2 35.90(8) . . . . ?
C2 B9 B10 B7 -99.36(9) . . . . ?
B4 B9 B10 B7 0.06(12) . . . . ?
B8 B9 B10 B7 37.79(8) . . . . ?
B5 B9 B10 B7 -63.46(11) . . . . ?
C2 B9 B10 B8 -137.15(9) . . . . ?
B4 B9 B10 B8 -37.73(8) . . . . ?
B5 B9 B10 B8 -101.25(10) . . . . ?
C2 B9 B10 B6 -36.11(8) . . . . ?
B4 B9 B10 B6 63.31(11) . . . . ?
B8 B9 B10 B6 101.04(10) . . . . ?
B5 B9 B10 B6 -0.21(11) . . . . ?
B6 B7 B10 C2 36.86(8) . . . . ?
B2 B7 B10 C2 -0.90(12) . . . . ?
B8 B7 B10 C2 -100.35(9) . . . . ?
B3 B7 B10 C2 -63.70(11) . . . . ?
B6 B7 B10 B9 99.57(10) . . . . ?
B2 B7 B10 B9 61.80(11) . . . . ?
B8 B7 B10 B9 -37.65(8) . . . . ?
B3 B7 B10 B9 -1.00(12) . . . . ?
B6 B7 B10 B8 137.21(9) . . . . ?
B2 B7 B10 B8 99.45(10) . . . . ?
B3 B7 B10 B8 36.65(9) . . . . ?
B2 B7 B10 B6 -37.76(9) . . . . ?
B8 B7 B10 B6 -137.21(9) . . . . ?
B3 B7 B10 B6 -100.56(10) . . . . ?
B9 B8 B10 C2 -37.79(8) . . . . ?
B3 B8 B10 C2 62.76(11) . . . . ?
B7 B8 B10 C2 100.22(9) . . . . ?
B4 B8 B10 C2 -1.02(11) . . . . ?
B3 B8 B10 B9 100.55(10) . . . . ?
B7 B8 B10 B9 138.01(9) . . . . ?
B4 B8 B10 B9 36.77(8) . . . . ?
B9 B8 B10 B7 -138.01(9) . . . . ?
B3 B8 B10 B7 -37.46(9) . . . . ?
B4 B8 B10 B7 -101.24(10) . . . . ?
B9 B8 B10 B6 -99.88(9) . . . . ?
B3 B8 B10 B6 0.67(12) . . . . ?
B7 B8 B10 B6 38.13(8) . . . . ?
B4 B8 B10 B6 -63.11(11) . . . . ?
C1 B6 B10 C2 -39.12(8) . . . . ?
B7 B6 B10 C2 -137.96(9) . . . . ?
B2 B6 B10 C2 -100.59(9) . . . . ?
C2 B6 B10 B9 36.33(8) . . . . ?
C1 B6 B10 B9 -2.79(11) . . . . ?
B7 B6 B10 B9 -101.63(10) . . . . ?
B2 B6 B10 B9 -64.26(11) . . . . ?
C2 B6 B10 B7 137.96(9) . . . . ?
C1 B6 B10 B7 98.84(9) . . . . ?
B2 B6 B10 B7 37.38(8) . . . . ?
C2 B6 B10 B8 99.63(9) . . . . ?
C1 B6 B10 B8 60.51(11) . . . . ?
B7 B6 B10 B8 -38.33(8) . . . . ?
B2 B6 B10 B8 -0.96(11) . . . . ?
C2 B5 C1 B1 137.77(9) . . . . ?
B4 B5 C1 B1 37.87(8) . . . . ?
B9 B5 C1 B1 100.10(9) . . . . ?
C2 B5 C1 B2 99.92(9) . . . . ?
B1 B5 C1 B2 -37.85(9) . . . . ?
B4 B5 C1 B2 0.02(11) . . . . ?
B9 B5 C1 B2 62.25(11) . . . . ?
C2 B5 C1 B6 32.63(8) . . . . ?
B1 B5 C1 B6 -105.14(9) . . . . ?
B4 B5 C1 B6 -67.27(10) . . . . ?
B9 B5 C1 B6 -5.03(11) . . . . ?
B1 B5 C1 C2 -137.77(9) . . . . ?
B4 B5 C1 C2 -99.90(9) . . . . ?
B9 B5 C1 C2 -37.67(8) . . . . ?
C2 B5 C1 P1 -102.43(8) . . . . ?
B1 B5 C1 P1 119.80(9) . . . . ?
B4 B5 C1 P1 157.67(7) . . . . ?
B9 B5 C1 P1 -140.09(8) . . . . ?
B2 B1 C1 B5 -139.95(9) . . . . ?
B4 B1 C1 B5 -38.18(8) . . . . ?
B3 B1 C1 B5 -101.72(9) . . . . ?
B4 B1 C1 B2 101.77(10) . . . . ?
B3 B1 C1 B2 38.23(8) . . . . ?
B5 B1 C1 B2 139.95(9) . . . . ?
B2 B1 C1 B6 -37.64(9) . . . . ?
B4 B1 C1 B6 64.13(11) . . . . ?
B3 B1 C1 B6 0.59(11) . . . . ?
B5 B1 C1 B6 102.31(9) . . . . ?
B2 B1 C1 C2 -101.48(9) . . . . ?
B4 B1 C1 C2 0.29(11) . . . . ?
B3 B1 C1 C2 -63.25(10) . . . . ?
B5 B1 C1 C2 38.46(8) . . . . ?
B2 B1 C1 P1 110.75(10) . . . . ?
B4 B1 C1 P1 -147.48(8) . . . . ?
B3 B1 C1 P1 148.98(8) . . . . ?
B5 B1 C1 P1 -109.31(10) . . . . ?
B1 B2 C1 B5 38.11(9) . . . . ?
B3 B2 C1 B5 -0.36(12) . . . . ?
B7 B2 C1 B5 -64.20(11) . . . . ?
B6 B2 C1 B5 -102.14(10) . . . . ?
B3 B2 C1 B1 -38.46(8) . . . . ?
B7 B2 C1 B1 -102.31(10) . . . . ?
B6 B2 C1 B1 -140.25(9) . . . . ?
B1 B2 C1 B6 140.25(9) . . . . ?
B3 B2 C1 B6 101.78(10) . . . . ?
B7 B2 C1 B6 37.94(9) . . . . ?
B1 B2 C1 C2 103.08(9) . . . . ?
B3 B2 C1 C2 64.62(10) . . . . ?
B7 B2 C1 C2 0.77(11) . . . . ?
B6 B2 C1 C2 -37.17(8) . . . . ?
B1 B2 C1 P1 -119.19(9) . . . . ?
B3 B2 C1 P1 -157.65(8) . . . . ?
B7 B2 C1 P1 138.50(8) . . . . ?
B6 B2 C1 P1 100.56(9) . . . . ?
C2 B6 C1 B5 -33.11(8) . . . . ?
B7 B6 C1 B5 67.52(10) . . . . ?
B2 B6 C1 B5 105.19(9) . . . . ?
B10 B6 C1 B5 4.94(11) . . . . ?
C2 B6 C1 B1 -100.76(9) . . . . ?
B7 B6 C1 B1 -0.13(11) . . . . ?
B2 B6 C1 B1 37.54(9) . . . . ?
B10 B6 C1 B1 -62.72(11) . . . . ?
C2 B6 C1 B2 -138.30(9) . . . . ?
B7 B6 C1 B2 -37.67(8) . . . . ?
B10 B6 C1 B2 -100.25(10) . . . . ?
B7 B6 C1 C2 100.63(9) . . . . ?
B2 B6 C1 C2 138.30(9) . . . . ?
B10 B6 C1 C2 38.05(8) . . . . ?
C2 B6 C1 P1 105.85(8) . . . . ?
B7 B6 C1 P1 -153.52(7) . . . . ?
B2 B6 C1 P1 -115.85(8) . . . . ?
B10 B6 C1 P1 143.90(7) . . . . ?
C9 P1 C1 B5 -20.45(9) . . . . ?
C3 P1 C1 B5 -133.46(8) . . . . ?
C9 P1 C1 B1 57.19(10) . . . . ?
C3 P1 C1 B1 -55.83(10) . . . . ?
C9 P1 C1 B2 134.93(9) . . . . ?
C3 P1 C1 B2 21.92(9) . . . . ?
C9 P1 C1 B6 -154.57(7) . . . . ?
C3 P1 C1 B6 92.41(8) . . . . ?
C9 P1 C1 C2 -89.40(8) . . . . yes
C3 P1 C1 C2 157.59(7) . . . . yes
B7 B10 C2 B9 101.58(10) . . . . ?
B8 B10 C2 B9 38.08(8) . . . . ?
B6 B10 C2 B9 138.89(9) . . . . ?
B9 B10 C2 B6 -138.89(9) . . . . ?
B7 B10 C2 B6 -37.31(8) . . . . ?
B8 B10 C2 B6 -100.81(10) . . . . ?
B9 B10 C2 B5 -37.83(9) . . . . ?
B7 B10 C2 B5 63.75(11) . . . . ?
B8 B10 C2 B5 0.26(11) . . . . ?
B6 B10 C2 B5 101.06(9) . . . . ?
B9 B10 C2 C1 -100.21(9) . . . . ?
B7 B10 C2 C1 1.36(11) . . . . ?
B8 B10 C2 C1 -62.13(10) . . . . ?
B6 B10 C2 C1 38.68(8) . . . . ?
B9 B10 C2 P2 114.60(10) . . . . ?
B7 B10 C2 P2 -143.82(9) . . . . ?
B8 B10 C2 P2 152.68(8) . . . . ?
B6 B10 C2 P2 -106.51(10) . . . . ?
B4 B9 C2 B10 -102.35(10) . . . . ?
B8 B9 C2 B10 -38.29(8) . . . . ?
B5 B9 C2 B10 -139.70(9) . . . . ?
B10 B9 C2 B6 38.50(9) . . . . ?
B4 B9 C2 B6 -63.85(11) . . . . ?
B8 B9 C2 B6 0.21(11) . . . . ?
B5 B9 C2 B6 -101.20(9) . . . . ?
B10 B9 C2 B5 139.70(9) . . . . ?
B4 B9 C2 B5 37.35(8) . . . . ?
B8 B9 C2 B5 101.41(10) . . . . ?
B10 B9 C2 C1 101.92(9) . . . . ?
B4 B9 C2 C1 -0.43(11) . . . . ?
B8 B9 C2 C1 63.63(10) . . . . ?
B5 B9 C2 C1 -37.78(8) . . . . ?
B10 B9 C2 P2 -121.65(10) . . . . ?
B4 B9 C2 P2 136.00(9) . . . . ?
B8 B9 C2 P2 -159.93(8) . . . . ?
B5 B9 C2 P2 98.66(10) . . . . ?
C1 B6 C2 B10 136.61(9) . . . . ?
B7 B6 C2 B10 37.13(8) . . . . ?
B2 B6 C2 B10 100.10(10) . . . . ?
C1 B6 C2 B9 98.53(9) . . . . ?
B7 B6 C2 B9 -0.94(11) . . . . ?
B2 B6 C2 B9 62.02(11) . . . . ?
B10 B6 C2 B9 -38.08(8) . . . . ?
C1 B6 C2 B5 32.02(8) . . . . ?
B7 B6 C2 B5 -67.45(10) . . . . ?
B2 B6 C2 B5 -4.48(11) . . . . ?
B10 B6 C2 B5 -104.58(9) . . . . ?
B7 B6 C2 C1 -99.47(9) . . . . ?
B2 B6 C2 C1 -36.50(8) . . . . ?
B10 B6 C2 C1 -136.61(9) . . . . ?
C1 B6 C2 P2 -99.86(8) . . . . ?
B7 B6 C2 P2 160.67(7) . . . . ?
B2 B6 C2 P2 -136.36(8) . . . . ?
B10 B6 C2 P2 123.53(9) . . . . ?
C1 B5 C2 B10 -99.19(9) . . . . ?
B1 B5 C2 B10 -62.06(11) . . . . ?
B4 B5 C2 B10 0.62(11) . . . . ?
B9 B5 C2 B10 37.46(8) . . . . ?
C1 B5 C2 B9 -136.65(9) . . . . ?
B1 B5 C2 B9 -99.52(9) . . . . ?
B4 B5 C2 B9 -36.84(8) . . . . ?
C1 B5 C2 B6 -32.50(8) . . . . ?
B1 B5 C2 B6 4.63(11) . . . . ?
B4 B5 C2 B6 67.31(10) . . . . ?
B9 B5 C2 B6 104.14(9) . . . . ?
B1 B5 C2 C1 37.13(8) . . . . ?
B4 B5 C2 C1 99.81(9) . . . . ?
B9 B5 C2 C1 136.65(9) . . . . ?
C1 B5 C2 P2 103.05(7) . . . . ?
B1 B5 C2 P2 140.18(7) . . . . ?
B4 B5 C2 P2 -157.14(7) . . . . ?
B9 B5 C2 P2 -120.30(8) . . . . ?
B5 C1 C2 B10 104.12(9) . . . . ?
B1 C1 C2 B10 64.75(10) . . . . ?
B2 C1 C2 B10 -1.36(11) . . . . ?
B6 C1 C2 B10 -39.82(8) . . . . ?
P1 C1 C2 B10 -142.76(7) . . . . ?
B5 C1 C2 B9 39.47(8) . . . . ?
B1 C1 C2 B9 0.09(11) . . . . ?
B2 C1 C2 B9 -66.01(10) . . . . ?
B6 C1 C2 B9 -104.48(9) . . . . ?
P1 C1 C2 B9 152.59(7) . . . . ?
B5 C1 C2 B6 143.95(9) . . . . ?
B1 C1 C2 B6 104.57(9) . . . . ?
B2 C1 C2 B6 38.47(8) . . . . ?
P1 C1 C2 B6 -102.93(8) . . . . ?
B1 C1 C2 B5 -39.38(8) . . . . ?
B2 C1 C2 B5 -105.48(9) . . . . ?
B6 C1 C2 B5 -143.95(9) . . . . ?
P1 C1 C2 B5 113.12(8) . . . . ?
B5 C1 C2 P2 -103.63(8) . . . . ?
B1 C1 C2 P2 -143.01(7) . . . . ?
B2 C1 C2 P2 150.89(7) . . . . ?
B6 C1 C2 P2 112.42(8) . . . . ?
P1 C1 C2 P2 9.49(9) . . . . ?
C15 P2 C2 B10 -74.51(10) . . . . ?
C19 P2 C2 B10 41.65(11) . . . . ?
C15 P2 C2 B9 6.57(10) . . . . ?
C19 P2 C2 B9 122.73(9) . . . . ?
C15 P2 C2 B6 -151.99(8) . . . . ?
C19 P2 C2 B6 -35.84(9) . . . . ?
C15 P2 C2 B5 77.64(8) . . . . ?
C19 P2 C2 B5 -166.20(7) . . . . ?
C15 P2 C2 C1 141.30(7) . . . . yes
C19 P2 C2 C1 -102.54(7) . . . . yes
C9 P1 C3 C8 44.27(9) . . . . ?
C1 P1 C3 C8 153.08(8) . . . . ?
C9 P1 C3 C4 163.38(7) . . . . ?
C1 P1 C3 C4 -87.81(8) . . . . ?
C8 C3 C4 C5 -57.64(12) . . . . ?
P1 C3 C4 C5 -179.78(8) . . . . ?
C3 C4 C5 C6 57.86(13) . . . . ?
C4 C5 C6 C7 -55.61(13) . . . . ?
C5 C6 C7 C8 56.05(13) . . . . ?
C6 C7 C8 C3 -57.53(13) . . . . ?
C4 C3 C8 C7 56.65(12) . . . . ?
P1 C3 C8 C7 174.85(8) . . . . ?
C3 P1 C9 C10 42.62(10) . . . . ?
C1 P1 C9 C10 -63.50(10) . . . . ?
C3 P1 C9 C14 -88.04(8) . . . . ?
C1 P1 C9 C14 165.83(7) . . . . ?
C14 C9 C10 C11 -54.44(12) . . . . ?
P1 C9 C10 C11 176.29(8) . . . . ?
C9 C10 C11 C12 55.35(13) . . . . ?
C10 C11 C12 C13 -56.13(13) . . . . ?
C11 C12 C13 C14 55.95(13) . . . . ?
C12 C13 C14 C9 -55.36(13) . . . . ?
C10 C9 C14 C13 54.79(12) . . . . ?
P1 C9 C14 C13 -169.35(8) . . . . ?
C2 P2 C15 C18 62.91(9) . . . . ?
C19 P2 C15 C18 -51.59(10) . . . . ?
C2 P2 C15 C16 -63.27(9) . . . . ?
C19 P2 C15 C16 -177.77(8) . . . . ?
C2 P2 C15 C17 -174.19(8) . . . . ?
C19 P2 C15 C17 71.31(9) . . . . ?
C15 P2 C19 C21 78.32(10) . . . . ?
C2 P2 C19 C21 -35.22(10) . . . . ?
C15 P2 C19 C22 -157.57(7) . . . . ?
C2 P2 C19 C22 88.89(8) . . . . ?
C15 P2 C19 C20 -45.01(9) . . . . ?
C2 P2 C19 C20 -158.55(8) . . . . ?
